data_2223783
loop_
_publ_author_name
'Li, Li-Min'
'Jian, Fang-Fang'
'Li, Yu-Feng'

_publ_section_title
;
 Bis(hexamethylenetetramine)bis(trichloroacetato)copper(II)
;
_journal_coeditor_code HB5145
_journal_issue 11
_journal_name_full 'Acta Crystallographica Section E'
_journal_page_first m1469
_journal_paper_doi 10.1107/S1600536809043736
_journal_volume 65
_journal_year 2009
_chemical_formula_iupac '[Cu (C2 Cl3 O2)2 (C6 H12 N4)2]'
_chemical_formula_moiety 'C16 H24 Cl6 Cu N8 O4'
_chemical_formula_sum 'C16 H24 Cl6 Cu N8 O4'
_chemical_formula_weight 668.67
_chemical_name_systematic
;
Bis(hexamethylenetetramine)bis(trichloroacetato)copper(II)
;
_space_group_IT_number 15
_symmetry_cell_setting monoclinic
_symmetry_space_group_name_Hall '-C 2yc'
_symmetry_space_group_name_H-M 'C 1 2/c 1'
_atom_sites_solution_hydrogens geom
_atom_sites_solution_primary direct
_atom_sites_solution_secondary difmap
_audit_creation_method SHELXL-97
_cell_angle_alpha 90.00
_cell_angle_beta 121.36(3)
_cell_angle_gamma 90.00
_cell_formula_units_Z 4
_cell_length_a 23.291(5)
_cell_length_b 6.4759(13)
_cell_length_c 20.702(4)
_cell_measurement_reflns_used 2740
_cell_measurement_temperature 293(2)
_cell_measurement_theta_max 27.47
_cell_measurement_theta_min 3.31
_cell_volume 2666.3(13)
_computing_cell_refinement 'SAINT (Bruker, 1997)'
_computing_data_collection 'SMART (Bruker, 1997)'
_computing_data_reduction 'SAINT (Bruker, 1997)'
_computing_molecular_graphics 'SHELXTL (Sheldrick, 2008)'
_computing_publication_material 'SHELXTL (Sheldrick, 2008)'
_computing_structure_refinement 'SHELXL97 (Sheldrick, 2008)'
_computing_structure_solution 'SHELXS97 (Sheldrick, 2008)'
_diffrn_ambient_temperature 293(2)
_diffrn_detector_area_resol_mean 3
_diffrn_measured_fraction_theta_full 0.995
_diffrn_measured_fraction_theta_max 0.995
_diffrn_measurement_device_type 'Bruker SMART CCD'
_diffrn_measurement_method \w
_diffrn_radiation_monochromator graphite
_diffrn_radiation_source 'fine-focus sealed tube'
_diffrn_radiation_type MoK\a
_diffrn_radiation_wavelength 0.71073
_diffrn_reflns_av_R_equivalents 0.0225
_diffrn_reflns_av_sigmaI/netI 0.0173
_diffrn_reflns_limit_h_max 30
_diffrn_reflns_limit_h_min -30
_diffrn_reflns_limit_k_max 8
_diffrn_reflns_limit_k_min -7
_diffrn_reflns_limit_l_max 26
_diffrn_reflns_limit_l_min -26
_diffrn_reflns_number 12444
_diffrn_reflns_theta_full 27.47
_diffrn_reflns_theta_max 27.47
_diffrn_reflns_theta_min 3.31
_diffrn_standards_interval_count 0
_diffrn_standards_number 200
_exptl_absorpt_coefficient_mu 1.460
_exptl_absorpt_correction_type none
_exptl_crystal_colour green
_exptl_crystal_density_diffrn 1.666
_exptl_crystal_density_method 'not measured'
_exptl_crystal_description block
_exptl_crystal_F_000 1356
_exptl_crystal_size_max 0.30
_exptl_crystal_size_mid 0.20
_exptl_crystal_size_min 0.15
_refine_diff_density_max 1.524
_refine_diff_density_min -0.980
_refine_ls_extinction_method none
_refine_ls_goodness_of_fit_ref 1.086
_refine_ls_hydrogen_treatment constr
_refine_ls_matrix_type full
_refine_ls_number_parameters 187
_refine_ls_number_reflns 3048
_refine_ls_number_restraints 78
_refine_ls_restrained_S_all 1.176
_refine_ls_R_factor_all 0.0610
_refine_ls_R_factor_gt 0.0574
_refine_ls_shift/su_max 0.042
_refine_ls_shift/su_mean 0.005
_refine_ls_structure_factor_coef Fsqd
_refine_ls_weighting_details 'calc w=1/[\s^2^(Fo^2^)+(0.1275P)^2^+3.9764P] where P=(Fo^2^+2Fc^2^)/3'
_refine_ls_weighting_scheme calc
_refine_ls_wR_factor_gt 0.1795
_refine_ls_wR_factor_ref 0.1842
_reflns_number_gt 2740
_reflns_number_total 3048
_reflns_threshold_expression I>2\s(I)
_cod_data_source_file hb5145.cif
_cod_data_source_block I
_cod_depositor_comments
;
The following automatic conversions were performed:
'_symmetry_cell_setting' value 'Monoclinic' changed to 'monoclinic'
according to '/home/saulius/struct/CIF-dictionaries/cif_core.dic'
dictionary named 'cif_core.dic' version 2.4.1 from 2010-06-29.

Automatic conversion script
Id: cif_fix_enum 1527 2010-12-29 10:47:43Z saulius 

The following automatic conversions were performed:

'_symmetry_cell_setting' value 'Monoclinic' changed to 'monoclinic'
according to /home/saulius/struct/CIF-dictionaries/cif_core.dic
dictionary named 'cif_core.dic' version 2.4.1 from 2010-06-29.

Automatic conversion script
Id: cif_fix_values 1715 2011-07-08 13:25:40Z adriana 
;
_cod_original_cell_volume 2666.3(9)
_cod_original_sg_symbol_H-M 'C 2/c'
_cod_database_code 2223783
_cod_database_fobs_code 2223783

loop_
_symmetry_equiv_pos_as_xyz
'x, y, z'
'-x, y, -z+1/2'
'x+1/2, y+1/2, z'
'-x+1/2, y+1/2, -z+1/2'
'-x, -y, -z'
'x, -y, z-1/2'
'-x+1/2, -y+1/2, -z'
'x+1/2, -y+1/2, z-1/2'

loop_
_atom_site_type_symbol
_atom_site_label
_atom_site_fract_x
_atom_site_fract_y
_atom_site_fract_z
_atom_site_U_iso_or_equiv
_atom_site_adp_type
_atom_site_calc_flag
_atom_site_refinement_flags
_atom_site_occupancy
_atom_site_disorder_assembly
_atom_site_disorder_group
Cu Cu1 0.0000 0.79415(8) 0.2500 0.0315(2) Uani d S 1 . .
O O1 0.06660(12) 0.7420(4) 0.35558(14) 0.0428(6) Uani d . 1 . .
O O2 0.01619(16) 0.4397(5) 0.33908(17) 0.0669(9) Uani d . 1 . .
N N1 0.07476(12) 0.8907(4) 0.23307(14) 0.0303(5) Uani d . 1 . .
N N2 0.15738(18) 1.1697(5) 0.2701(2) 0.0483(7) Uani d . 1 . .
N N3 0.10588(16) 1.0194(5) 0.14402(17) 0.0445(7) Uani d . 1 . .
N N4 0.18698(16) 0.8189(5) 0.2547(2) 0.0477(8) Uani d . 1 . .
C C1 0.10233(18) 1.0882(5) 0.27694(19) 0.0396(7) Uani d . 1 . .
H H1A 0.0667 1.1900 0.2584 0.047 Uiso calc R 1 . .
H H1B 0.1183 1.0629 0.3299 0.047 Uiso calc R 1 . .
C C2 0.1318(2) 1.2073(6) 0.1894(3) 0.0499(9) Uani d . 1 . .
H H2A 0.0962 1.3096 0.1704 0.060 Uiso calc R 1 . .
H H2B 0.1678 1.2629 0.1840 0.060 Uiso calc R 1 . .
C C3 0.1605(2) 0.8664(7) 0.1743(2) 0.0519(9) Uani d . 1 . .
H H3A 0.1967 0.9186 0.1687 0.062 Uiso calc R 1 . .
H H3B 0.1439 0.7402 0.1449 0.062 Uiso calc R 1 . .
C C4 0.13189(18) 0.7387(5) 0.2620(2) 0.0406(7) Uani d . 1 . .
H H4A 0.1485 0.7085 0.3147 0.049 Uiso calc R 1 . .
H H4B 0.1156 0.6108 0.2337 0.049 Uiso calc R 1 . .
C C5 0.21037(19) 1.0132(7) 0.2968(2) 0.0547(10) Uani d . 1 . .
H H5A 0.2277 0.9861 0.3500 0.066 Uiso calc R 1 . .
H H5B 0.2470 1.0670 0.2924 0.066 Uiso calc R 1 . .
C C6 0.05198(17) 0.9380(6) 0.15232(18) 0.0410(7) Uani d . 1 . .
H H6A 0.0346 0.8129 0.1225 0.049 Uiso calc R 1 . .
H H6B 0.0157 1.0379 0.1328 0.049 Uiso calc R 1 . .
C C7 0.1155(2) 0.5072(6) 0.45812(19) 0.0579(10) Uani d DU 1 . .
C C8 0.05989(16) 0.5630(6) 0.37587(17) 0.0378(7) Uani d . 1 A .
Cl Cl1 0.1084(2) 0.6786(5) 0.51998(15) 0.0872(9) Uani d PDU 0.749(7) A 1
Cl Cl2 0.1139(3) 0.2478(4) 0.48019(19) 0.1149(15) Uani d PDU 0.749(7) A 1
Cl Cl3 0.19694(13) 0.5452(9) 0.47005(18) 0.1191(16) Uani d PDU 0.749(7) A 1
Cl Cl1' 0.1398(7) 0.7198(12) 0.5194(5) 0.102(2) Uani d PDU 0.251(7) A -2
Cl Cl2' 0.0839(6) 0.2990(15) 0.4873(5) 0.106(2) Uani d PDU 0.251(7) A -2
Cl Cl3' 0.1851(4) 0.430(2) 0.4518(6) 0.133(3) Uani d PDU 0.251(7) A -2

loop_
_atom_site_aniso_label
_atom_site_aniso_U_11
_atom_site_aniso_U_22
_atom_site_aniso_U_33
_atom_site_aniso_U_12
_atom_site_aniso_U_13
_atom_site_aniso_U_23
Cu1 0.0256(3) 0.0403(4) 0.0277(3) 0.000 0.0133(2) 0.000
O1 0.0349(12) 0.0555(14) 0.0316(12) -0.0009(10) 0.0129(10) 0.0104(10)
O2 0.0620(18) 0.0575(17) 0.0507(16) -0.0134(14) 0.0079(14) 0.0011(14)
N1 0.0288(11) 0.0309(12) 0.0326(12) 0.0013(9) 0.0170(10) 0.0000(10)
N2 0.0535(19) 0.0428(15) 0.0538(18) -0.0155(14) 0.0316(16) -0.0081(14)
N3 0.0491(17) 0.0516(17) 0.0424(15) -0.0001(13) 0.0304(13) 0.0039(13)
N4 0.0360(15) 0.0541(18) 0.061(2) 0.0086(12) 0.0305(15) 0.0094(15)
C1 0.0476(18) 0.0345(15) 0.0432(17) -0.0034(13) 0.0282(15) -0.0068(14)
C2 0.059(2) 0.0409(19) 0.058(2) -0.0043(15) 0.037(2) 0.0067(16)
C3 0.059(2) 0.056(2) 0.061(2) 0.0055(19) 0.046(2) 0.0001(19)
C4 0.0395(17) 0.0361(15) 0.054(2) 0.0087(13) 0.0295(16) 0.0081(15)
C5 0.0361(18) 0.071(3) 0.053(2) -0.0117(17) 0.0208(16) 0.0022(19)
C6 0.0376(16) 0.0516(19) 0.0336(15) -0.0027(14) 0.0185(13) -0.0008(14)
C7 0.064(2) 0.058(2) 0.0289(16) 0.0017(19) 0.0086(16) 0.0075(16)
C8 0.0346(15) 0.0496(18) 0.0253(13) 0.0018(13) 0.0129(12) 0.0010(13)
Cl1 0.115(2) 0.0970(16) 0.0377(8) 0.0104(14) 0.0319(13) -0.0064(9)
Cl2 0.147(3) 0.0608(12) 0.0681(13) 0.0104(14) 0.0082(17) 0.0246(11)
Cl3 0.0462(11) 0.208(5) 0.0721(16) 0.0175(17) 0.0089(11) 0.030(2)
Cl1' 0.131(5) 0.090(3) 0.036(2) 0.008(3) 0.010(3) -0.011(2)
Cl2' 0.148(5) 0.064(3) 0.063(3) -0.009(3) 0.024(3) 0.026(3)
Cl3' 0.053(3) 0.196(6) 0.092(4) 0.044(4) -0.001(3) 0.005(4)

loop_
_atom_type_symbol
_atom_type_description
_atom_type_scat_dispersion_real
_atom_type_scat_dispersion_imag
_atom_type_scat_source
C C 0.0033 0.0016 'International Tables Vol C Tables 4.2.6.8 and 6.1.1.4'
H H 0.0000 0.0000 'International Tables Vol C Tables 4.2.6.8 and 6.1.1.4'
Cl Cl 0.1484 0.1585 'International Tables Vol C Tables 4.2.6.8 and 6.1.1.4'
Cu Cu 0.3201 1.2651 'International Tables Vol C Tables 4.2.6.8 and 6.1.1.4'
N N 0.0061 0.0033 'International Tables Vol C Tables 4.2.6.8 and 6.1.1.4'
O O 0.0106 0.0060 'International Tables Vol C Tables 4.2.6.8 and 6.1.1.4'

loop_
_geom_angle_atom_site_label_1
_geom_angle_atom_site_label_2
_geom_angle_atom_site_label_3
_geom_angle_site_symmetry_1
_geom_angle_site_symmetry_3
_geom_angle
_geom_angle_publ_flag
O1 Cu1 O1 . 2 159.95(17) y
O1 Cu1 N1 . 2 96.49(11) ?
O1 Cu1 N1 2 2 89.63(10) ?
O1 Cu1 N1 . . 89.63(10) y
O1 Cu1 N1 2 . 96.49(11) y
N1 Cu1 N1 2 . 144.38(14) y
C8 O1 Cu1 . . 111.6(2) ?
C6 N1 C4 . . 107.7(2) ?
C6 N1 C1 . . 107.0(3) ?
C4 N1 C1 . . 107.7(3) ?
C6 N1 Cu1 . . 114.51(19) ?
C4 N1 Cu1 . . 112.75(19) ?
C1 N1 Cu1 . . 106.88(18) ?
C1 N2 C5 . . 108.8(3) ?
C1 N2 C2 . . 108.3(3) ?
C5 N2 C2 . . 107.9(3) ?
C6 N3 C2 . . 108.7(3) ?
C6 N3 C3 . . 108.3(3) ?
C2 N3 C3 . . 108.1(3) ?
C4 N4 C5 . . 108.6(3) ?
C4 N4 C3 . . 108.4(3) ?
C5 N4 C3 . . 107.5(3) ?
N2 C1 N1 . . 111.6(3) ?
N2 C1 H1A . . 109.3 ?
N1 C1 H1A . . 109.3 ?
N2 C1 H1B . . 109.3 ?
N1 C1 H1B . . 109.3 ?
H1A C1 H1B . . 108.0 ?
N3 C2 N2 . . 112.3(3) ?
N3 C2 H2A . . 109.2 ?
N2 C2 H2A . . 109.2 ?
N3 C2 H2B . . 109.2 ?
N2 C2 H2B . . 109.2 ?
H2A C2 H2B . . 107.9 ?
N3 C3 N4 . . 112.4(3) ?
N3 C3 H3A . . 109.1 ?
N4 C3 H3A . . 109.1 ?
N3 C3 H3B . . 109.1 ?
N4 C3 H3B . . 109.1 ?
H3A C3 H3B . . 107.8 ?
N4 C4 N1 . . 111.6(3) ?
N4 C4 H4A . . 109.3 ?
N1 C4 H4A . . 109.3 ?
N4 C4 H4B . . 109.3 ?
N1 C4 H4B . . 109.3 ?
H4A C4 H4B . . 108.0 ?
N2 C5 N4 . . 112.9(3) ?
N2 C5 H5A . . 109.0 ?
N4 C5 H5A . . 109.0 ?
N2 C5 H5B . . 109.0 ?
N4 C5 H5B . . 109.0 ?
H5A C5 H5B . . 107.8 ?
N3 C6 N1 . . 112.3(3) ?
N3 C6 H6A . . 109.1 ?
N1 C6 H6A . . 109.1 ?
N3 C6 H6B . . 109.1 ?
N1 C6 H6B . . 109.1 ?
H6A C6 H6B . . 107.9 ?
C8 C7 Cl2 . . 113.0(3) ?
C8 C7 Cl1' . . 112.4(4) ?
Cl2 C7 Cl1' . . 127.5(4) ?
C8 C7 Cl3' . . 105.0(4) ?
Cl2 C7 Cl3' . . 83.9(5) ?
Cl1' C7 Cl3' . . 108.3(5) ?
C8 C7 Cl1 . . 108.0(3) ?
Cl2 C7 Cl1 . . 113.0(3) ?
Cl1' C7 Cl1 . . 25.7(4) ?
Cl3' C7 Cl1 . . 131.9(4) ?
C8 C7 Cl2' . . 106.9(4) ?
Cl2 C7 Cl2' . . 27.9(4) ?
Cl1' C7 Cl2' . . 112.5(5) ?
Cl3' C7 Cl2' . . 111.6(5) ?
Cl1 C7 Cl2' . . 91.0(4) ?
C8 C7 Cl3 . . 109.7(3) ?
Cl2 C7 Cl3 . . 105.1(3) ?
Cl1' C7 Cl3 . . 82.7(5) ?
Cl3' C7 Cl3 . . 26.5(4) ?
Cl1 C7 Cl3 . . 107.8(3) ?
Cl2' C7 Cl3 . . 130.4(5) ?
O2 C8 O1 . . 127.3(3) ?
O2 C8 C7 . . 119.2(3) ?
O1 C8 C7 . . 113.5(3) ?

loop_
_geom_bond_atom_site_label_1
_geom_bond_atom_site_label_2
_geom_bond_site_symmetry_2
_geom_bond_distance
_geom_bond_publ_flag
Cu1 O1 . 1.941(3) y
Cu1 O1 2 1.941(3) ?
Cu1 N1 2 2.045(2) ?
Cu1 N1 . 2.045(2) y
O1 C8 . 1.270(4) ?
O2 C8 . 1.203(5) ?
N1 C6 . 1.499(4) ?
N1 C4 . 1.506(4) ?
N1 C1 . 1.505(4) ?
N2 C1 . 1.460(5) ?
N2 C5 . 1.465(6) ?
N2 C2 . 1.473(6) ?
N3 C6 . 1.452(4) ?
N3 C2 . 1.462(5) ?
N3 C3 . 1.470(5) ?
N4 C4 . 1.463(5) ?
N4 C5 . 1.465(6) ?
N4 C3 . 1.477(5) ?
C1 H1A . 0.9700 ?
C1 H1B . 0.9700 ?
C2 H2A . 0.9700 ?
C2 H2B . 0.9700 ?
C3 H3A . 0.9700 ?
C3 H3B . 0.9700 ?
C4 H4A . 0.9700 ?
C4 H4B . 0.9700 ?
C5 H5A . 0.9700 ?
C5 H5B . 0.9700 ?
C6 H6A . 0.9700 ?
C6 H6B . 0.9700 ?
C7 C8 . 1.553(5) ?
C7 Cl2 . 1.747(5) ?
C7 Cl1' . 1.754(7) ?
C7 Cl3' . 1.764(7) ?
C7 Cl1 . 1.766(5) ?
C7 Cl2' . 1.786(7) ?
C7 Cl3 . 1.797(5) ?

loop_
_geom_hbond_atom_site_label_D
_geom_hbond_atom_site_label_H
_geom_hbond_atom_site_label_A
_geom_hbond_site_symmetry_A
_geom_hbond_distance_DH
_geom_hbond_distance_HA
_geom_hbond_distance_DA
_geom_hbond_angle_DHA
C1 H1A O2 2_565 0.97 2.52 3.416(5) 153
